data_7243733
loop_
_publ_author_name
'Zhou, Shanhe'
'Lu, Lu'
'Liu, Dong'
'Wang, Jun'
'Sakiyama, Hiroshi'
'Muddassir, Mohd.'
'Nezamzadeh-Ejhieh, Alireza'
'Liu, Jianqiang'

_publ_section_title
;
 Series of highly stable Cd(ii)-based MOFs as sensitive and selective
 sensors for detection of nitrofuran antibiotic
;
_journal_issue 46
_journal_name_full CrystEngComm
_journal_page_first 8043
_journal_page_last 8052
_journal_paper_doi 10.1039/D1CE01264A
_journal_volume 23
_journal_year 2021
_chemical_formula_moiety 'C54 H38 Cd3 N8 O16'
_chemical_formula_sum 'C54 H38 Cd3 N8 O16'
_chemical_formula_weight 1392.12
_space_group_crystal_system triclinic
_space_group_IT_number 2
_space_group_name_Hall '-P 1'
_space_group_name_H-M_alt 'P -1'
_atom_sites_solution_hydrogens mixed
_audit_creation_date 2021-01-17
_audit_creation_method
;
Olex2 1.2
(compiled 2018.05.29 svn.r3508 for OlexSys, GUI svn.r5506)
;
_audit_update_record
;
2021-08-08 deposited with the CCDC.	2021-10-12 downloaded from the CCDC.
;
_cell_angle_alpha 91.100(6)
_cell_angle_beta 107.393(8)
_cell_angle_gamma 99.635(6)
_cell_formula_units_Z 1
_cell_length_a 10.081(4)
_cell_length_b 10.549(4)
_cell_length_c 12.362(6)
_cell_measurement_reflns_used 2069
_cell_measurement_temperature 296.15
_cell_measurement_theta_max 27.62
_cell_measurement_theta_min 2.31
_cell_volume 1233.5(9)
_computing_cell_refinement 'SAINT v8.34A (Bruker, 2013)'
_computing_data_reduction 'SAINT v8.34A (Bruker, 2013)'
_computing_molecular_graphics 'Olex2 (Dolomanov et al., 2009)'
_computing_publication_material 'Olex2 (Dolomanov et al., 2009)'
_computing_structure_refinement 'ShelXL (Sheldrick, 2015)'
_diffrn_ambient_temperature 296.15
_diffrn_measured_fraction_theta_full 0.981
_diffrn_measured_fraction_theta_max 0.981
_diffrn_measurement_device_type 'CCD area detector'
_diffrn_measurement_method 'phi and omega scans'
_diffrn_radiation_monochromator graphite
_diffrn_radiation_type MoK\a
_diffrn_radiation_wavelength 0.71073
_diffrn_reflns_av_unetI/netI 0.0913
_diffrn_reflns_Laue_measured_fraction_full 0.981
_diffrn_reflns_Laue_measured_fraction_max 0.981
_diffrn_reflns_limit_h_max 11
_diffrn_reflns_limit_h_min -11
_diffrn_reflns_limit_k_max 12
_diffrn_reflns_limit_k_min -12
_diffrn_reflns_limit_l_max 14
_diffrn_reflns_limit_l_min -14
_diffrn_reflns_number 5774
_diffrn_reflns_point_group_measured_fraction_full 0.981
_diffrn_reflns_point_group_measured_fraction_max 0.981
_diffrn_reflns_theta_full 24.997
_diffrn_reflns_theta_max 24.997
_diffrn_reflns_theta_min 1.731
_exptl_absorpt_coefficient_mu 1.367
_exptl_absorpt_correction_T_max 0.7456
_exptl_absorpt_correction_T_min 0.6286
_exptl_absorpt_correction_type none
_exptl_absorpt_process_details
;
SADABS-2014/5 (Bruker,2014/5) was used for absorption correction.
wR2(int) was 0.1085 before and 0.0416 after correction.
The Ratio of minimum to maximum transmission is 0.8431.
The \l/2 correction factor is 0.00150.
;
_exptl_crystal_colour yellow
_exptl_crystal_colour_primary yellow
_exptl_crystal_density_diffrn 1.874
_exptl_crystal_description block
_exptl_crystal_F_000 690
_exptl_crystal_size_max 0.2
_exptl_crystal_size_mid 0
_exptl_crystal_size_min 0
_refine_diff_density_max 2.489
_refine_diff_density_min -4.336
_refine_diff_density_rms 0.345
_refine_ls_extinction_method none
_refine_ls_goodness_of_fit_ref 1.101
_refine_ls_hydrogen_treatment constr
_refine_ls_matrix_type full
_refine_ls_number_parameters 369
_refine_ls_number_reflns 5774
_refine_ls_number_restraints 339
_refine_ls_restrained_S_all 1.073
_refine_ls_R_factor_all 0.1163
_refine_ls_R_factor_gt 0.0841
_refine_ls_shift/su_max 0.000
_refine_ls_shift/su_mean 0.000
_refine_ls_structure_factor_coef Fsqd
_refine_ls_weighting_details 'w=1/[\s^2^(Fo^2^)+31.4051P] where P=(Fo^2^+2Fc^2^)/3'
_refine_ls_weighting_scheme calc
_refine_ls_wR_factor_gt 0.1905
_refine_ls_wR_factor_ref 0.2097
_reflns_Friedel_coverage 0.000
_reflns_number_gt 4149
_reflns_number_total 5774
_reflns_threshold_expression 'I > 2\s(I)'
_cod_data_source_file d1ce01264a2.cif
_cod_data_source_block yyyy_a
_cod_depositor_comments 'Adding full bibliography for 7243730--7243733.cif.'
_cod_database_code 7243733
_shelx_shelxl_version_number 2016/4
_shelx_space_group_comment
;
The symmetry employed for this shelxl refinement is uniquely defined
by the following loop, which should always be used as a source of
symmetry information in preference to the above space-group names.
They are only intended as comments.
;
_shelx_estimated_absorpt_t_max 1.000
_shelx_estimated_absorpt_t_min 0.772
_olex2_refinement_description
;
1. Twinned data refinement
 Scales: 0.520(5)
 0.480(5)
2. Fixed Uiso
 At 1.2 times of:
  All C(H) groups
 At 1.5 times of:
  All O(H,H) groups
3. Uiso/Uaniso restraints and constraints
Uanis(O005) \\sim Ueq, Uanis(O004) \\sim Ueq: with sigma of 0.01 and sigma for
terminal atoms of 0.02
4. Rigid body (RIGU) restrains
 All non-hydrogen atoms
 with sigma for 1-2 distances of 0.004 and sigma for 1-3 distances of 0.004
 O003, O004, O005, O006, O008, O009, O00A, C00E, C00F, C00H, C00I, C00J, C00K,
 C00M, C00N, C00P, C00Q, C00S, C00T, C00X, C00Y, C012
 with sigma for 1-2 distances of 0.001 and sigma for 1-3 distances of 0.001
5.a Rotating group:
 O007(H00A,H00B)
5.b Aromatic/amide H refined with riding coordinates:
 C00F(H00F), C00I(H00I), C00Q(H00Q), C00R(H00R), C00T(H00T), C00U(H00U),
 C00V(H00V), C00W(H00W), C00X(H00X), C00Y(H00Y), C00Z(H00Z), C010(H010),
 C011(H011), C012(H012), C013(H013), C014(H014), C015(H015)
;
_olex2_submission_special_instructions 'No special instructions were received'

loop_
_space_group_symop_operation_xyz
'x, y, z'
'-x, -y, -z'

loop_
_atom_site_label
_atom_site_type_symbol
_atom_site_fract_x
_atom_site_fract_y
_atom_site_fract_z
_atom_site_U_iso_or_equiv
_atom_site_adp_type
_atom_site_occupancy
_atom_site_site_symmetry_order
_atom_site_calc_flag
_atom_site_refinement_flags_posn
_atom_site_refinement_flags_adp
_atom_site_refinement_flags_occupancy
_atom_site_disorder_assembly
_atom_site_disorder_group
Cd01 Cd 0.37913(12) 0.56152(11) 0.68474(9) 0.0194(3) Uani 1 1 d . U . . .
Cd02 Cd -0.500000 -0.500000 0.000000 0.0203(4) Uani 1 2 d S TU P . .
O003 O 0.8482(12) 1.4489(11) 1.2965(9) 0.036(3) Uani 1 1 d . U . . .
O004 O 1.3721(11) 1.4701(10) 1.3304(8) 0.028(2) Uani 1 1 d . U . . .
O005 O 1.4204(10) 1.4704(9) 1.1664(8) 0.024(2) Uani 1 1 d . U . . .
O006 O 0.9670(12) 1.2557(11) 0.8870(8) 0.034(2) Uani 1 1 d . U . . .
O007 O 0.3083(12) 0.6237(10) 0.4996(8) 0.033(3) Uani 1 1 d . U . . .
H00A H 0.346803 0.706791 0.495096 0.050 Uiso 1 1 d GR . . . .
H00B H 0.341528 0.581051 0.451683 0.050 Uiso 1 1 d GR . . . .
O008 O 0.4710(14) 0.7672(10) 0.7443(9) 0.040(3) Uani 1 1 d . U . . .
O009 O 0.6975(12) 1.4382(10) 1.1232(9) 0.034(3) Uani 1 1 d . U . . .
O00A O 0.4361(13) 0.8627(10) 0.5818(9) 0.039(3) Uani 1 1 d . U . . .
N00B N 0.3096(13) 0.3586(11) 0.6048(10) 0.022(3) Uani 1 1 d . U . . .
N00C N -0.2828(13) -0.1242(12) 0.1725(10) 0.025(3) Uani 1 1 d . U . . .
N00D N 0.1842(15) 0.1954(12) 0.4835(10) 0.029(3) Uani 1 1 d . U . . .
C00E C 0.9348(15) 1.4103(13) 1.1456(11) 0.019(3) Uani 1 1 d . U . . .
C00F C 0.8956(16) 1.3455(14) 1.0351(12) 0.022(3) Uani 1 1 d . U . . .
H00F H 0.801027 1.323848 0.991804 0.026 Uiso 1 1 calc R . . . .
N00G N -0.4183(14) -0.2966(12) 0.0686(10) 0.023(3) Uani 1 1 d . U . . .
C00H C 0.8171(16) 1.4388(14) 1.1893(13) 0.023(3) Uani 1 1 d . U . . .
C00I C 1.0758(15) 1.4450(14) 1.2077(12) 0.019(3) Uani 1 1 d . U . . .
H00I H 1.101377 1.486003 1.280087 0.023 Uiso 1 1 calc R . . . .
C00J C 0.6185(16) 0.9649(14) 0.7420(12) 0.024(3) Uani 1 1 d . U . . .
C00K C 1.1816(15) 1.4181(13) 1.1610(11) 0.016(2) Uani 1 1 d . U . . .
C00L C 0.0675(18) 0.1147(15) 0.4021(13) 0.029(3) Uani 1 1 d . U . . .
C00M C 1.3364(15) 1.4542(14) 1.2253(12) 0.022(3) Uani 1 1 d . U . . .
C00N C 0.8454(16) 1.1617(14) 0.8454(12) 0.023(3) Uani 1 1 d . U . . .
C00O C -0.1641(17) -0.0408(14) 0.2506(12) 0.023(3) Uani 1 1 d . U . . .
C00P C 0.4983(17) 0.8571(14) 0.6852(12) 0.024(3) Uani 1 1 d . U . . .
C00Q C 1.1390(16) 1.3537(14) 1.0542(12) 0.022(3) Uani 1 1 d . U . . .
H00Q H 1.206799 1.335285 1.022175 0.026 Uiso 1 1 calc R . . . .
C00R C 0.310(2) 0.1603(16) 0.5396(15) 0.041(4) Uani 1 1 d . U . . .
H00R H 0.337699 0.082176 0.528936 0.049 Uiso 1 1 calc R . . . .
C00S C 0.9978(16) 1.3164(15) 0.9948(12) 0.024(3) Uani 1 1 d . U . . .
C00T C 0.6439(17) 1.0755(14) 0.6855(12) 0.025(3) Uani 1 1 d . U . . .
H00T H 0.585259 1.083686 0.612908 0.030 Uiso 1 1 calc R . . . .
C00U C -0.0504(19) -0.0920(15) 0.3112(14) 0.034(4) Uani 1 1 d . U . . .
H00U H -0.050511 -0.179462 0.299991 0.041 Uiso 1 1 calc R . . . .
C00V C -0.048(2) 0.1654(16) 0.3439(14) 0.043(5) Uani 1 1 d . U . . .
H00V H -0.046964 0.252810 0.356462 0.051 Uiso 1 1 calc R . . . .
C00W C 0.0647(18) -0.0150(15) 0.3890(13) 0.033(4) Uani 1 1 d . U . . .
H00W H 0.139739 -0.051233 0.432038 0.039 Uiso 1 1 calc R . . . .
C00X C 0.8200(19) 1.0547(16) 0.9049(14) 0.039(4) Uani 1 1 d . U . . .
H00X H 0.878472 1.047598 0.977787 0.046 Uiso 1 1 calc R . . . .
C00Y C 0.7047(17) 0.9584(16) 0.8522(13) 0.032(3) Uani 1 1 d . U . . .
H00Y H 0.684549 0.887501 0.892018 0.039 Uiso 1 1 calc R . . . .
C00Z C -0.4065(19) -0.0899(16) 0.1116(15) 0.041(4) Uani 1 1 d . U . . .
H00Z H -0.429080 -0.008124 0.113960 0.049 Uiso 1 1 calc R . . . .
C010 C -0.2960(18) -0.2500(15) 0.1448(13) 0.030(4) Uani 1 1 d . U . . .
H010 H -0.226855 -0.298771 0.175717 0.036 Uiso 1 1 calc R . . . .
C011 C 0.3883(19) 0.2615(14) 0.6138(14) 0.033(4) Uani 1 1 d . U . . .
H011 H 0.479316 0.264847 0.662589 0.039 Uiso 1 1 calc R . . . .
C012 C 0.7584(17) 1.1742(15) 0.7390(13) 0.030(3) Uani 1 1 d . U . . .
H012 H 0.775246 1.248266 0.701992 0.036 Uiso 1 1 calc R . . . .
C013 C -0.166(2) 0.0906(16) 0.2666(15) 0.047(5) Uani 1 1 d . U . . .
H013 H -0.243448 0.126284 0.227153 0.056 Uiso 1 1 calc R . . . .
C014 C -0.4908(19) -0.1945(15) 0.0474(14) 0.036(4) Uani 1 1 d . U . . .
H014 H -0.581357 -0.197555 -0.002236 0.044 Uiso 1 1 calc R . . . .
C015 C 0.1890(19) 0.3165(16) 0.5263(14) 0.038(4) Uani 1 1 d . U . . .
H015 H 0.116157 0.363223 0.502897 0.046 Uiso 1 1 calc R . . . .

loop_
_atom_site_aniso_label
_atom_site_aniso_U_11
_atom_site_aniso_U_22
_atom_site_aniso_U_33
_atom_site_aniso_U_23
_atom_site_aniso_U_13
_atom_site_aniso_U_12
Cd01 0.0131(6) 0.0243(6) 0.0182(6) -0.0081(4) 0.0058(5) -0.0049(4)
Cd02 0.0141(8) 0.0245(9) 0.0175(8) -0.0050(7) 0.0019(7) -0.0040(6)
O003 0.025(5) 0.054(8) 0.032(4) -0.002(4) 0.019(4) -0.004(5)
O004 0.015(4) 0.046(6) 0.024(3) -0.010(3) 0.008(3) 0.005(4)
O005 0.015(4) 0.033(5) 0.028(4) -0.001(4) 0.012(4) 0.009(4)
O006 0.028(4) 0.046(5) 0.025(4) -0.015(3) 0.012(3) -0.013(4)
O007 0.040(7) 0.028(6) 0.029(5) -0.002(5) 0.016(5) -0.009(5)
O008 0.051(7) 0.028(4) 0.030(5) 0.001(4) 0.005(5) -0.007(4)
O009 0.022(3) 0.036(6) 0.045(5) -0.005(5) 0.010(4) 0.007(4)
O00A 0.045(7) 0.031(6) 0.026(4) -0.001(4) -0.004(4) -0.009(5)
N00B 0.024(6) 0.020(5) 0.023(6) -0.001(4) 0.011(5) 0.002(5)
N00C 0.020(6) 0.029(6) 0.025(6) -0.005(5) 0.010(5) -0.004(5)
N00D 0.032(6) 0.025(6) 0.025(6) 0.002(5) 0.005(5) 0.000(5)
C00E 0.016(3) 0.021(6) 0.019(4) 0.003(4) 0.008(3) -0.001(3)
C00F 0.015(4) 0.028(7) 0.021(4) -0.001(4) 0.008(3) -0.004(4)
N00G 0.023(6) 0.023(6) 0.025(7) -0.005(5) 0.013(5) -0.001(5)
C00H 0.018(3) 0.021(7) 0.031(4) 0.000(4) 0.015(3) -0.004(4)
C00I 0.016(3) 0.023(7) 0.019(5) -0.003(4) 0.008(3) 0.000(4)
C00J 0.023(5) 0.023(4) 0.025(4) -0.009(3) 0.006(4) 0.002(4)
C00K 0.016(3) 0.014(6) 0.019(4) -0.001(4) 0.009(2) -0.001(3)
C00L 0.036(8) 0.023(6) 0.024(8) -0.004(5) 0.008(6) 0.002(5)
C00M 0.015(3) 0.028(8) 0.024(3) -0.008(4) 0.010(2) 0.001(4)
C00N 0.016(5) 0.029(5) 0.025(4) -0.009(3) 0.008(3) 0.001(4)
C00O 0.030(7) 0.020(6) 0.018(7) -0.005(5) 0.009(5) -0.004(5)
C00P 0.025(6) 0.020(4) 0.024(4) -0.004(3) 0.003(4) 0.002(4)
C00Q 0.016(4) 0.028(7) 0.022(4) -0.007(4) 0.011(3) -0.003(4)
C00R 0.043(8) 0.020(7) 0.051(10) -0.010(6) 0.001(7) 0.008(6)
C00S 0.017(4) 0.032(7) 0.021(4) -0.006(4) 0.008(3) -0.005(4)
C00T 0.028(6) 0.023(4) 0.022(5) -0.011(4) 0.007(4) 0.000(4)
C00U 0.040(8) 0.020(7) 0.038(9) -0.012(6) 0.006(6) 0.006(6)
C00V 0.049(9) 0.024(8) 0.039(10) -0.009(7) -0.007(7) 0.004(7)
C00W 0.031(8) 0.027(7) 0.038(9) -0.005(6) 0.007(7) 0.005(6)
C00X 0.033(7) 0.040(6) 0.029(5) -0.001(4) -0.002(4) -0.009(5)
C00Y 0.027(6) 0.035(6) 0.027(4) -0.004(4) 0.003(4) -0.005(4)
C00Z 0.035(8) 0.022(7) 0.061(11) -0.006(7) 0.005(7) 0.006(6)
C010 0.028(7) 0.024(6) 0.032(8) -0.005(6) 0.005(6) -0.004(5)
C011 0.031(8) 0.020(7) 0.041(9) -0.004(6) 0.000(7) 0.008(6)
C012 0.030(6) 0.024(5) 0.028(4) -0.008(4) 0.002(4) -0.002(4)
C013 0.051(10) 0.023(7) 0.049(11) -0.004(7) -0.013(8) 0.010(7)
C014 0.031(8) 0.027(7) 0.045(10) -0.001(6) 0.003(7) 0.004(6)
C015 0.034(8) 0.026(7) 0.041(9) -0.004(6) -0.006(7) 0.002(6)

loop_
_atom_type_symbol
_atom_type_description
_atom_type_scat_dispersion_real
_atom_type_scat_dispersion_imag
_atom_type_scat_source
C C 0.0033 0.0016 'International Tables Vol C Tables 4.2.6.8 and 6.1.1.4'
H H 0.0000 0.0000 'International Tables Vol C Tables 4.2.6.8 and 6.1.1.4'
Cd Cd -0.8075 1.2024 'International Tables Vol C Tables 4.2.6.8 and 6.1.1.4'
N N 0.0061 0.0033 'International Tables Vol C Tables 4.2.6.8 and 6.1.1.4'
O O 0.0106 0.0060 'International Tables Vol C Tables 4.2.6.8 and 6.1.1.4'

loop_
_geom_angle_atom_site_label_1
_geom_angle_atom_site_label_2
_geom_angle_atom_site_label_3
_geom_angle
_geom_angle_site_symmetry_1
_geom_angle_site_symmetry_3
_geom_angle_publ_flag
O003 Cd01 O004 170.0(4) 2_677 2_777 ?
O003 Cd01 O005 124.1(4) 2_677 2_777 ?
O005 Cd01 O004 52.3(3) 2_777 2_777 ?
O007 Cd01 O003 92.6(4) . 2_677 ?
O007 Cd01 O004 92.2(4) . 2_777 ?
O007 Cd01 O005 143.0(4) . 2_777 ?
O008 Cd01 O003 100.0(4) . 2_677 ?
O008 Cd01 O004 88.9(4) . 2_777 ?
O008 Cd01 O005 81.4(4) . 2_777 ?
O008 Cd01 O007 88.8(4) . . ?
O008 Cd01 N00B 170.2(5) . . ?
N00B Cd01 O003 88.3(4) . 2_677 ?
N00B Cd01 O004 83.3(4) . 2_777 ?
N00B Cd01 O005 98.4(4) . 2_777 ?
N00B Cd01 O007 85.5(4) . . ?
O005 Cd02 O005 180.0 1_334 2_666 ?
O009 Cd02 O005 99.5(4) 1_434 2_666 ?
O009 Cd02 O005 80.5(4) 1_434 1_334 ?
O009 Cd02 O005 80.5(4) 2_566 2_666 ?
O009 Cd02 O005 99.5(4) 2_566 1_334 ?
O009 Cd02 O009 180.0 2_566 1_434 ?
N00G Cd02 O005 86.2(4) 2_445 2_666 ?
N00G Cd02 O005 93.8(4) . 2_666 ?
N00G Cd02 O005 86.2(4) . 1_334 ?
N00G Cd02 O005 93.8(4) 2_445 1_334 ?
N00G Cd02 O009 90.3(4) . 1_434 ?
N00G Cd02 O009 90.3(4) 2_445 2_566 ?
N00G Cd02 O009 89.7(4) 2_445 1_434 ?
N00G Cd02 O009 89.7(4) . 2_566 ?
N00G Cd02 N00G 180.0 . 2_445 ?
C00H O003 Cd01 99.9(9) . 2_677 ?
C00M O004 Cd01 83.1(8) . 2_777 ?
Cd01 O005 Cd02 105.7(4) 2_777 1_776 ?
C00M O005 Cd01 95.1(8) . 2_777 ?
C00M O005 Cd02 159.0(9) . 1_776 ?
C00S O006 C00N 119.3(11) . . ?
Cd01 O007 H00A 111.7 . . ?
Cd01 O007 H00B 112.9 . . ?
H00A O007 H00B 101.7 . . ?
C00P O008 Cd01 127.2(10) . . ?
C00H O009 Cd02 163.4(11) . 1_676 ?
C011 N00B Cd01 128.4(10) . . ?
C015 N00B Cd01 124.4(11) . . ?
C015 N00B C011 106.5(13) . . ?
C00Z N00C C00O 126.1(13) . . ?
C010 N00C C00O 127.9(14) . . ?
C010 N00C C00Z 105.9(13) . . ?
C00R N00D C00L 125.6(14) . . ?
C015 N00D C00L 127.5(14) . . ?
C015 N00D C00R 106.8(13) . . ?
C00F C00E C00H 117.5(13) . . ?
C00I C00E C00F 119.9(13) . . ?
C00I C00E C00H 122.6(12) . . ?
C00E C00F H00F 120.6 . . ?
C00S C00F C00E 118.9(14) . . ?
C00S C00F H00F 120.6 . . ?
C010 N00G Cd02 127.2(11) . . ?
C010 N00G C014 105.7(14) . . ?
C014 N00G Cd02 126.8(11) . . ?
O003 C00H C00E 114.4(13) . . ?
O009 C00H O003 124.4(14) . . ?
O009 C00H C00E 120.7(13) . . ?
C00E C00I H00I 120.0 . . ?
C00E C00I C00K 120.0(13) . . ?
C00K C00I H00I 120.0 . . ?
C00T C00J C00P 120.3(13) . . ?
C00Y C00J C00P 121.0(14) . . ?
C00Y C00J C00T 118.6(14) . . ?
C00I C00K C00M 122.0(12) . . ?
C00Q C00K C00I 118.2(13) . . ?
C00Q C00K C00M 119.8(13) . . ?
C00V C00L N00D 119.7(14) . . ?
C00V C00L C00W 119.6(15) . . ?
C00W C00L N00D 120.5(15) . . ?
O004 C00M O005 125.0(13) . . ?
O004 C00M C00K 118.4(13) . . ?
O005 C00M C00K 116.6(12) . . ?
C00X C00N O006 121.6(14) . . ?
C012 C00N O006 116.8(13) . . ?
C012 C00N C00X 121.4(14) . . ?
C00U C00O N00C 119.1(13) . . ?
C00U C00O C013 120.5(15) . . ?
C013 C00O N00C 120.4(15) . . ?
O008 C00P O00A 125.3(14) . . ?
O008 C00P C00J 117.3(14) . . ?
O00A C00P C00J 117.3(13) . . ?
C00K C00Q H00Q 119.5 . . ?
C00S C00Q C00K 121.0(13) . . ?
C00S C00Q H00Q 119.5 . . ?
N00D C00R H00R 126.6 . . ?
C011 C00R N00D 106.9(14) . . ?
C011 C00R H00R 126.6 . . ?
C00F C00S O006 121.8(13) . . ?
C00F C00S C00Q 121.9(13) . . ?
C00Q C00S O006 116.1(13) . . ?
C00J C00T H00T 120.2 . . ?
C00J C00T C012 119.6(14) . . ?
C012 C00T H00T 120.2 . . ?
C00O C00U H00U 119.6 . . ?
C00O C00U C00W 120.7(15) . . ?
C00W C00U H00U 119.6 . . ?
C00L C00V H00V 118.9 . . ?
C00L C00V C013 122.2(16) . . ?
C013 C00V H00V 118.9 . . ?
C00L C00W C00U 119.6(16) . . ?
C00L C00W H00W 120.2 . . ?
C00U C00W H00W 120.2 . . ?
C00N C00X H00X 121.0 . . ?
C00Y C00X C00N 118.1(15) . . ?
C00Y C00X H00X 121.0 . . ?
C00J C00Y H00Y 119.0 . . ?
C00X C00Y C00J 122.0(15) . . ?
C00X C00Y H00Y 119.0 . . ?
N00C C00Z H00Z 125.8 . . ?
C014 C00Z N00C 108.5(15) . . ?
C014 C00Z H00Z 125.8 . . ?
N00C C010 H010 123.9 . . ?
N00G C010 N00C 112.1(15) . . ?
N00G C010 H010 123.9 . . ?
N00B C011 H011 125.6 . . ?
C00R C011 N00B 108.7(15) . . ?
C00R C011 H011 125.6 . . ?
C00N C012 C00T 120.2(14) . . ?
C00N C012 H012 119.9 . . ?
C00T C012 H012 119.9 . . ?
C00O C013 H013 121.4 . . ?
C00V C013 C00O 117.3(17) . . ?
C00V C013 H013 121.4 . . ?
N00G C014 H014 126.1 . . ?
C00Z C014 N00G 107.8(16) . . ?
C00Z C014 H014 126.1 . . ?
N00B C015 N00D 111.1(15) . . ?
N00B C015 H015 124.5 . . ?
N00D C015 H015 124.5 . . ?

loop_
_geom_bond_atom_site_label_1
_geom_bond_atom_site_label_2
_geom_bond_distance
_geom_bond_site_symmetry_2
_geom_bond_publ_flag
Cd01 O003 2.357(11) 2_677 ?
Cd01 O004 2.645(10) 2_777 ?
Cd01 O005 2.369(10) 2_777 ?
Cd01 O007 2.327(10) . ?
Cd01 O008 2.228(11) . ?
Cd01 N00B 2.248(12) . ?
Cd02 O005 2.429(9) 2_666 ?
Cd02 O005 2.429(10) 1_334 ?
Cd02 O009 2.317(11) 2_566 ?
Cd02 O009 2.317(11) 1_434 ?
Cd02 N00G 2.218(12) 2_445 ?
Cd02 N00G 2.218(12) . ?
O003 Cd01 2.357(11) 2_677 ?
O003 C00H 1.265(17) . ?
O004 Cd01 2.645(10) 2_777 ?
O004 C00M 1.240(16) . ?
O005 Cd01 2.369(10) 2_777 ?
O005 Cd02 2.429(9) 1_776 ?
O005 C00M 1.266(17) . ?
O006 C00N 1.395(18) . ?
O006 C00S 1.391(16) . ?
O007 H00A 0.9073 . ?
O007 H00B 0.9083 . ?
O008 C00P 1.253(17) . ?
O009 Cd02 2.317(11) 1_676 ?
O009 C00H 1.237(18) . ?
O00A C00P 1.252(17) . ?
N00B C011 1.384(18) . ?
N00B C015 1.31(2) . ?
N00C C00O 1.436(18) . ?
N00C C00Z 1.36(2) . ?
N00C C010 1.339(18) . ?
N00D C00L 1.43(2) . ?
N00D C00R 1.37(2) . ?
N00D C015 1.362(19) . ?
C00E C00F 1.427(19) . ?
C00E C00H 1.51(2) . ?
C00E C00I 1.38(2) . ?
C00F H00F 0.9300 . ?
C00F C00S 1.35(2) . ?
N00G C010 1.317(19) . ?
N00G C014 1.387(19) . ?
C00I H00I 0.9300 . ?
C00I C00K 1.419(19) . ?
C00J C00P 1.50(2) . ?
C00J C00T 1.40(2) . ?
C00J C00Y 1.39(2) . ?
C00K C00M 1.50(2) . ?
C00K C00Q 1.385(18) . ?
C00L C00V 1.37(2) . ?
C00L C00W 1.37(2) . ?
C00N C00X 1.39(2) . ?
C00N C012 1.37(2) . ?
C00O C00U 1.37(2) . ?
C00O C013 1.40(2) . ?
C00Q H00Q 0.9300 . ?
C00Q C00S 1.38(2) . ?
C00R H00R 0.9300 . ?
C00R C011 1.36(2) . ?
C00T H00T 0.9300 . ?
C00T C012 1.40(2) . ?
C00U H00U 0.9300 . ?
C00U C00W 1.38(2) . ?
C00V H00V 0.9300 . ?
C00V C013 1.39(2) . ?
C00W H00W 0.9300 . ?
C00X H00X 0.9300 . ?
C00X C00Y 1.39(2) . ?
C00Y H00Y 0.9300 . ?
C00Z H00Z 0.9300 . ?
C00Z C014 1.35(2) . ?
C010 H010 0.9300 . ?
C011 H011 0.9300 . ?
C012 H012 0.9300 . ?
C013 H013 0.9300 . ?
C014 H014 0.9300 . ?
C015 H015 0.9300 . ?

loop_
_geom_torsion_atom_site_label_1
_geom_torsion_atom_site_label_2
_geom_torsion_atom_site_label_3
_geom_torsion_atom_site_label_4
_geom_torsion
_geom_torsion_site_symmetry_1
_geom_torsion_site_symmetry_2
_geom_torsion_site_symmetry_3
_geom_torsion_site_symmetry_4
_geom_torsion_publ_flag
Cd01 O003 C00H O009 6.5(17) 2_677 . . . ?
Cd01 O003 C00H C00E -166.2(10) 2_677 . . . ?
Cd01 O004 C00M O005 -21.2(14) 2_777 . . . ?
Cd01 O004 C00M C00K 161.4(13) 2_777 . . . ?
Cd01 O005 C00M O004 23.8(16) 2_777 . . . ?
Cd01 O005 C00M C00K -158.8(11) 2_777 . . . ?
Cd01 O008 C00P O00A 28(2) . . . . ?
Cd01 O008 C00P C00J -150.2(11) . . . . ?
Cd01 N00B C011 C00R -171.7(12) . . . . ?
Cd01 N00B C015 N00D 171.8(10) . . . . ?
Cd02 O005 C00M O004 -164.7(18) 1_776 . . . ?
Cd02 O005 C00M C00K 13(3) 1_776 . . . ?
Cd02 O009 C00H O003 95(4) 1_676 . . . ?
Cd02 O009 C00H C00E -92(4) 1_676 . . . ?
Cd02 N00G C010 N00C -176.3(9) . . . . ?
Cd02 N00G C014 C00Z 175.7(12) . . . . ?
O006 C00N C00X C00Y -173.0(15) . . . . ?
O006 C00N C012 C00T 172.0(14) . . . . ?
N00C C00O C00U C00W -178.7(15) . . . . ?
N00C C00O C013 C00V 179.7(16) . . . . ?
N00C C00Z C014 N00G 0(2) . . . . ?
N00D C00L C00V C013 -177.8(18) . . . . ?
N00D C00L C00W C00U 178.8(16) . . . . ?
N00D C00R C011 N00B 1(2) . . . . ?
C00E C00F C00S O006 -178.7(13) . . . . ?
C00E C00F C00S C00Q -4(2) . . . . ?
C00E C00I C00K C00M 179.9(14) . . . . ?
C00E C00I C00K C00Q -2(2) . . . . ?
C00F C00E C00H O003 154.2(13) . . . . ?
C00F C00E C00H O009 -19(2) . . . . ?
C00F C00E C00I C00K 1(2) . . . . ?
C00H C00E C00F C00S -178.7(14) . . . . ?
C00H C00E C00I C00K -178.6(13) . . . . ?
C00I C00E C00F C00S 2(2) . . . . ?
C00I C00E C00H O003 -26(2) . . . . ?
C00I C00E C00H O009 160.8(15) . . . . ?
C00I C00K C00M O004 23(2) . . . . ?
C00I C00K C00M O005 -155.0(13) . . . . ?
C00I C00K C00Q C00S 0(2) . . . . ?
C00J C00T C012 C00N 1(2) . . . . ?
C00K C00Q C00S O006 178.2(13) . . . . ?
C00K C00Q C00S C00F 3(2) . . . . ?
C00L N00D C00R C011 -176.3(16) . . . . ?
C00L N00D C015 N00B 175.8(15) . . . . ?
C00L C00V C013 C00O 1(3) . . . . ?
C00M C00K C00Q C00S 178.3(14) . . . . ?
C00N O006 C00S C00F -37(2) . . . . ?
C00N O006 C00S C00Q 147.9(14) . . . . ?
C00N C00X C00Y C00J 2(3) . . . . ?
C00O N00C C00Z C014 179.4(15) . . . . ?
C00O N00C C010 N00G -178.8(14) . . . . ?
C00O C00U C00W C00L -3(3) . . . . ?
C00P C00J C00T C012 -178.7(14) . . . . ?
C00P C00J C00Y C00X 177.3(16) . . . . ?
C00Q C00K C00M O004 -155.7(14) . . . . ?
C00Q C00K C00M O005 27(2) . . . . ?
C00R N00D C00L C00V -173.7(17) . . . . ?
C00R N00D C00L C00W 12(2) . . . . ?
C00R N00D C015 N00B 0(2) . . . . ?
C00S O006 C00N C00X -56(2) . . . . ?
C00S O006 C00N C012 129.8(15) . . . . ?
C00T C00J C00P O008 -172.2(14) . . . . ?
C00T C00J C00P O00A 10(2) . . . . ?
C00T C00J C00Y C00X -4(2) . . . . ?
C00U C00O C013 C00V 1(3) . . . . ?
C00V C00L C00W C00U 4(3) . . . . ?
C00W C00L C00V C013 -3(3) . . . . ?
C00X C00N C012 C00T -3(2) . . . . ?
C00Y C00J C00P O008 6(2) . . . . ?
C00Y C00J C00P O00A -171.7(15) . . . . ?
C00Y C00J C00T C012 3(2) . . . . ?
C00Z N00C C00O C00U 175.7(16) . . . . ?
C00Z N00C C00O C013 -3(2) . . . . ?
C00Z N00C C010 N00G 1.5(18) . . . . ?
C010 N00C C00O C00U -4(2) . . . . ?
C010 N00C C00O C013 177.7(16) . . . . ?
C010 N00C C00Z C014 -0.9(19) . . . . ?
C010 N00G C014 C00Z 1(2) . . . . ?
C011 N00B C015 N00D 0(2) . . . . ?
C012 C00N C00X C00Y 1(3) . . . . ?
C013 C00O C00U C00W 0(3) . . . . ?
C014 N00G C010 N00C -1.5(19) . . . . ?
C015 N00B C011 C00R -1(2) . . . . ?
C015 N00D C00L C00V 11(3) . . . . ?
C015 N00D C00L C00W -162.9(17) . . . . ?
C015 N00D C00R C011 -1(2) . . . . ?

loop_
_twin_individual_id
_twin_individual_mass_fraction_refined
1 0.520(5)
2 0.480(5)
